data_7241443
loop_
_publ_author_name
'Hikawa, Hidemasa'
'Takahashi, Ayaka'
'Kikkawa, Shoko'
'Suzuki, Ayaka'
'Takahashi, Yoshiki'
'Sato, Naruka'
'Okayasu, Misaki'
'Azumaya, Isao'

_publ_section_title
;
 Homochiral and heterochiral associations observed in crystals of
 ArSO2-(Aib)5-OMe
;
_journal_name_full CrystEngComm
_journal_paper_doi 10.1039/D0CE01267J
_journal_year 2020
_chemical_formula_moiety 'C30.56 H49.63 Cl1.44 N5 O8.52 S'
_chemical_formula_sum 'C30.56 H49.63 Cl1.44 N5 O8.52 S'
_chemical_formula_weight 706.54
_space_group_crystal_system monoclinic
_space_group_IT_number 14
_space_group_name_Hall '-P 2ybc'
_space_group_name_H-M_alt 'P 1 21/c 1'
_atom_sites_solution_hydrogens geom
_atom_sites_solution_primary direct
_atom_sites_solution_secondary difmap
_audit_update_record
;
2020-10-15 deposited with the CCDC.	2020-11-18 downloaded from the CCDC.
;
_cell_angle_alpha 90.0000
_cell_angle_beta 94.548(4)
_cell_angle_gamma 90.0000
_cell_formula_units_Z 4
_cell_length_a 13.2585(7)
_cell_length_b 12.4082(6)
_cell_length_c 22.8754(10)
_cell_measurement_reflns_used 11200
_cell_measurement_temperature 93
_cell_measurement_theta_max 70.35
_cell_measurement_theta_min 3.32
_cell_volume 3751.5(3)
_computing_cell_refinement 'CrysAlisPro 1.171.38.43 (Rigaku OD, 2015)'
_computing_data_collection 'CrysAlisPro 1.171.38.43 (Rigaku OD, 2015)'
_computing_data_reduction 'CrysAlisPro 1.171.38.43 (Rigaku OD, 2015)'
_computing_molecular_graphics 'CrystalStructure 4.3'
_computing_publication_material 'CrystalStructure 4.3 (Rigaku, 2019)'
_computing_structure_refinement 'SHELXL Version 2018/3 (Sheldrick, 2008)'
_computing_structure_solution 'SHELXT Version 2014/5 (Sheldrick, 2014)'
_diffrn_ambient_temperature 93
_diffrn_detector_area_resol_mean 5.811
_diffrn_measured_fraction_theta_full 0.997
_diffrn_measured_fraction_theta_max 0.997
_diffrn_measurement_device_type 'Rigaku XtaLAB P200'
_diffrn_measurement_method \w
_diffrn_radiation_type 'Cu K\a'
_diffrn_radiation_wavelength 1.54187
_diffrn_reflns_av_R_equivalents 0.1275
_diffrn_reflns_av_unetI/netI 0.1107
_diffrn_reflns_Laue_measured_fraction_full 0.997
_diffrn_reflns_Laue_measured_fraction_max 0.997
_diffrn_reflns_limit_h_max 15
_diffrn_reflns_limit_h_min -15
_diffrn_reflns_limit_k_max 14
_diffrn_reflns_limit_k_min -13
_diffrn_reflns_limit_l_max 27
_diffrn_reflns_limit_l_min -27
_diffrn_reflns_number 47682
_diffrn_reflns_point_group_measured_fraction_full 0.997
_diffrn_reflns_point_group_measured_fraction_max 0.997
_diffrn_reflns_theta_full 67.687
_diffrn_reflns_theta_max 68.229
_diffrn_reflns_theta_min 3.344
_diffrn_standards_number 0
_exptl_absorpt_coefficient_mu 2.154
_exptl_absorpt_correction_T_max 0.650
_exptl_absorpt_correction_T_min 0.481
_exptl_absorpt_correction_type multi-scan
_exptl_absorpt_process_details
;
CrysAlisPro 1.171.38.43 (Rigaku Oxford Diffraction, 2015)
Empirical absorption correction using spherical harmonics,
 implemented in SCALE3 ABSPACK scaling algorithm.
;
_exptl_crystal_colour colorless
_exptl_crystal_density_diffrn 1.251
_exptl_crystal_density_method 'not measured'
_exptl_crystal_description prism
_exptl_crystal_F_000 1506.52
_exptl_crystal_size_max 0.200
_exptl_crystal_size_mid 0.200
_exptl_crystal_size_min 0.200
_refine_diff_density_max 0.45
_refine_diff_density_min -0.44
_refine_ls_extinction_method none
_refine_ls_goodness_of_fit_ref 1.074
_refine_ls_hydrogen_treatment refxyz
_refine_ls_number_parameters 473
_refine_ls_number_reflns 6834
_refine_ls_number_restraints 0
_refine_ls_R_factor_all 0.1186
_refine_ls_R_factor_gt 0.0661
_refine_ls_shift/su_max 0.000
_refine_ls_structure_factor_coef Fsqd
_refine_ls_weighting_details 'w = 1/[\s^2^(Fo^2^)+(0.0814P)^2^+0.3258P] where P=(Fo^2^+2Fc^2^)/3'
_refine_ls_weighting_scheme calc
_refine_ls_wR_factor_gt 0.1722
_refine_ls_wR_factor_ref 0.2188
_reflns_Friedel_coverage 0.000
_reflns_number_gt 3802
_reflns_number_total 6834
_reflns_threshold_expression F^2^>2.0\s(F^2^)
_cod_data_source_file d0ce01267j2.cif
_cod_data_source_block ata071_02_CF-THF
_cod_database_code 7241443

loop_
_space_group_symop_id
_space_group_symop_operation_xyz
1 +X,+Y,+Z
2 -X,1/2+Y,1/2-Z
3 -X,-Y,-Z
4 +X,-1/2-Y,-1/2+Z

loop_
_atom_site_label
_atom_site_type_symbol
_atom_site_fract_x
_atom_site_fract_y
_atom_site_fract_z
_atom_site_U_iso_or_equiv
_atom_site_adp_type
_atom_site_occupancy
_atom_site_site_symmetry_order
_atom_site_calc_flag
_atom_site_refinement_flags_posn
_atom_site_refinement_flags_adp
_atom_site_refinement_flags_occupancy
_atom_site_disorder_assembly
_atom_site_disorder_group
Cl1 Cl 0.2992(3) 0.7238(3) 0.0777(3) 0.1221(14) Uani 0.481(3) 1 d . . P A 1
Cl2 Cl 0.19996(17) 0.8766(2) 0.14671(9) 0.0875(9) Uani 0.481(3) 1 d . . P A 1
Cl3 Cl 0.4127(2) 0.8985(3) 0.13160(15) 0.0826(9) Uani 0.481(3) 1 d . . P A 1
S1 S 0.38730(8) 0.43745(9) 0.17032(4) 0.0754(3) Uani 1 1 d . . . . .
O2 O 0.2753(2) 0.2601(2) 0.31147(10) 0.0701(7) Uani 1 1 d . . . . .
O5 O 0.10029(18) 0.4240(2) 0.37372(10) 0.0659(7) Uani 1 1 d . . . . .
O8 O 0.2904(2) 0.5260(2) 0.47716(10) 0.0701(7) Uani 1 1 d . . . . .
O11 O 0.2857(2) 0.2599(2) 0.55575(10) 0.0745(7) Uani 1 1 d . . . . .
O14 O 0.0803(2) 0.2052(2) 0.61048(10) 0.0747(7) Uani 1 1 d . . . . .
O15 O 0.1034(2) 0.1122(2) 0.52847(10) 0.0690(7) Uani 1 1 d . . . . .
O16 O 0.3914(2) 0.4702(3) 0.23072(11) 0.0864(8) Uani 1 1 d . . . . .
O17 O 0.3325(2) 0.5006(3) 0.12595(14) 0.0934(9) Uani 1 1 d . . . . .
N1 N 0.3402(2) 0.3189(3) 0.16666(12) 0.0704(9) Uani 1 1 d . . . . .
H1 H 0.313888 0.297635 0.133054 0.085 Uiso 1 1 calc R U . . .
N3 N 0.1835(2) 0.3404(3) 0.23710(12) 0.0646(8) Uani 1 1 d . . . . .
H3 H 0.180835 0.359587 0.200885 0.077 Uiso 1 1 calc R U . . .
N6 N 0.2254(2) 0.4926(2) 0.32384(11) 0.0623(8) Uani 1 1 d . . . . .
H6 H 0.253274 0.494458 0.291157 0.075 Uiso 1 1 calc R U . . .
N9 N 0.3241(2) 0.3860(3) 0.41846(11) 0.0610(8) Uani 1 1 d . . . . .
H9 H 0.325677 0.364280 0.382850 0.073 Uiso 1 1 calc R U . . .
N12 N 0.1723(2) 0.3026(2) 0.48143(11) 0.0624(8) Uani 1 1 d . . . . .
H12 H 0.161005 0.310724 0.444151 0.075 Uiso 1 1 calc R U . . .
C1 C 0.3380(3) 0.2430(3) 0.21597(15) 0.0681(10) Uani 1 1 d . . . . .
C2 C 0.2636(3) 0.2826(3) 0.25924(15) 0.0632(9) Uani 1 1 d . . . . .
C4 C 0.1011(3) 0.3717(3) 0.27228(15) 0.0675(10) Uani 1 1 d . . . . .
C5 C 0.1428(3) 0.4298(3) 0.32786(15) 0.0626(9) Uani 1 1 d . . . . .
C7 C 0.2697(3) 0.5582(3) 0.37330(14) 0.0624(9) Uani 1 1 d . . . . .
C8 C 0.2938(3) 0.4878(3) 0.42780(14) 0.0616(9) Uani 1 1 d . . . . .
C10 C 0.3543(3) 0.3106(3) 0.46569(14) 0.0610(9) Uani 1 1 d . . . . .
C11 C 0.2675(3) 0.2912(3) 0.50469(15) 0.0633(9) Uani 1 1 d . . . . .
C13 C 0.0868(3) 0.3015(3) 0.51840(14) 0.0646(10) Uani 1 1 d . . . . .
C14 C 0.0927(3) 0.2030(3) 0.55846(15) 0.0657(10) Uani 1 1 d . . . . .
C15 C 0.4411(3) 0.2224(4) 0.24782(17) 0.0849(13) Uani 1 1 d . . . . .
H15A H 0.467520 0.288596 0.264552 0.102 Uiso 1 1 calc R U . . .
H15B H 0.486384 0.195162 0.220595 0.102 Uiso 1 1 calc R U . . .
H15C H 0.434658 0.170560 0.278428 0.102 Uiso 1 1 calc R U . . .
C16 C 0.2941(3) 0.1377(4) 0.19024(16) 0.0824(12) Uani 1 1 d . . . . .
H16A H 0.339307 0.108030 0.163684 0.099 Uiso 1 1 calc R U . . .
H16B H 0.229575 0.151596 0.169526 0.099 Uiso 1 1 calc R U . . .
H16C H 0.285820 0.087313 0.221352 0.099 Uiso 1 1 calc R U . . .
C17 C 0.0334(3) 0.4513(4) 0.23674(17) 0.0898(14) Uani 1 1 d . . . . .
H17A H 0.073197 0.511169 0.225289 0.108 Uiso 1 1 calc R U . . .
H17B H -0.018628 0.476661 0.260201 0.108 Uiso 1 1 calc R U . . .
H17C H 0.002964 0.416046 0.202374 0.108 Uiso 1 1 calc R U . . .
C18 C 0.0421(3) 0.2721(4) 0.28852(19) 0.0892(13) Uani 1 1 d . . . . .
H18A H 0.086833 0.222714 0.309973 0.107 Uiso 1 1 calc R U . . .
H18B H 0.013297 0.237808 0.253449 0.107 Uiso 1 1 calc R U . . .
H18C H -0.011026 0.292972 0.312362 0.107 Uiso 1 1 calc R U . . .
C19 C 0.3688(3) 0.6044(3) 0.35450(15) 0.0703(10) Uani 1 1 d . . . . .
H19A H 0.355116 0.649396 0.320674 0.084 Uiso 1 1 calc R U . . .
H19B H 0.412693 0.546461 0.345054 0.084 Uiso 1 1 calc R U . . .
H19C H 0.400982 0.646305 0.385960 0.084 Uiso 1 1 calc R U . . .
C20 C 0.1985(3) 0.6492(3) 0.38650(17) 0.0746(11) Uani 1 1 d . . . . .
H20A H 0.135354 0.619648 0.396825 0.090 Uiso 1 1 calc R U . . .
H20B H 0.186757 0.694087 0.352453 0.090 Uiso 1 1 calc R U . . .
H20C H 0.228183 0.691402 0.418556 0.090 Uiso 1 1 calc R U . . .
C21 C 0.4476(3) 0.3508(3) 0.50341(15) 0.0723(11) Uani 1 1 d . . . . .
H21A H 0.431713 0.417377 0.522008 0.087 Uiso 1 1 calc R U . . .
H21B H 0.502274 0.362224 0.478997 0.087 Uiso 1 1 calc R U . . .
H21C H 0.467195 0.298014 0.532817 0.087 Uiso 1 1 calc R U . . .
C22 C 0.3780(3) 0.2029(3) 0.43783(16) 0.0728(11) Uani 1 1 d . . . . .
H22A H 0.433712 0.211699 0.413886 0.087 Uiso 1 1 calc R U . . .
H22B H 0.319701 0.178276 0.413994 0.087 Uiso 1 1 calc R U . . .
H22C H 0.395546 0.151028 0.468053 0.087 Uiso 1 1 calc R U . . .
C23 C -0.0106(3) 0.2919(3) 0.47812(16) 0.0731(11) Uani 1 1 d . . . . .
H23A H -0.009906 0.225421 0.456651 0.088 Uiso 1 1 calc R U . . .
H23B H -0.015067 0.351270 0.451157 0.088 Uiso 1 1 calc R U . . .
H23C H -0.067856 0.292857 0.501289 0.088 Uiso 1 1 calc R U . . .
C24 C 0.0890(3) 0.4046(3) 0.55450(16) 0.0736(11) Uani 1 1 d . . . . .
H24A H 0.086756 0.465810 0.528725 0.088 Uiso 1 1 calc R U . . .
H24B H 0.150019 0.406935 0.580012 0.088 Uiso 1 1 calc R U . . .
H24C H 0.031517 0.406254 0.577512 0.088 Uiso 1 1 calc R U . . .
C25 C 0.5122(3) 0.4310(3) 0.14863(15) 0.0652(10) Uani 1 1 d . . . . .
C26 C 0.5267(3) 0.4220(3) 0.08986(17) 0.0768(11) Uani 1 1 d . . . . .
H26 H 0.471339 0.416230 0.062425 0.092 Uiso 1 1 calc R U . . .
C27 C 0.6237(4) 0.4216(3) 0.07176(18) 0.0813(12) Uani 1 1 d . . . . .
H27 H 0.632645 0.415377 0.031990 0.098 Uiso 1 1 calc R U . . .
C28 C 0.7079(3) 0.4303(3) 0.1114(2) 0.0780(11) Uani 1 1 d . . . . .
C29 C 0.6918(3) 0.4365(4) 0.16920(19) 0.0838(12) Uani 1 1 d . . . . .
H29 H 0.747374 0.440825 0.196571 0.101 Uiso 1 1 calc R U . . .
C30 C 0.5948(3) 0.4366(4) 0.18909(18) 0.0807(12) Uani 1 1 d . . . . .
H30 H 0.586119 0.440440 0.228984 0.097 Uiso 1 1 calc R U . . .
C31 C 0.8122(4) 0.4363(4) 0.0903(2) 0.0994(15) Uani 1 1 d . . . . .
H31A H 0.859992 0.405066 0.119198 0.119 Uiso 1 1 calc R U . . .
H31B H 0.829682 0.510250 0.084122 0.119 Uiso 1 1 calc R U . . .
H31C H 0.813614 0.397284 0.054133 0.119 Uiso 1 1 calc R U . . .
C32 C 0.1016(3) 0.0140(3) 0.56255(17) 0.0767(11) Uani 1 1 d . . . . .
H32A H 0.040282 0.011185 0.582185 0.092 Uiso 1 1 calc R U . . .
H32B H 0.158736 0.012782 0.591065 0.092 Uiso 1 1 calc R U . . .
H32C H 0.104544 -0.047093 0.536986 0.092 Uiso 1 1 calc R U . . .
C33 C 0.2991(11) 0.8543(11) 0.0984(5) 0.075(3) Uani 0.481(3) 1 d . . P A 1
H33 H 0.283688 0.898013 0.063177 0.090 Uiso 0.481(3) 1 calc R U P A 1
O38 O 0.3392(7) 0.8688(7) 0.1800(3) 0.142(3) Uani 0.519(3) 1 d . . P A 2
C35 C 0.2266(9) 0.7577(11) 0.1309(5) 0.123(4) Uani 0.519(3) 1 d . . P A 2
H35A H 0.164990 0.799740 0.124605 0.147 Uiso 0.519(3) 1 calc R U P A 2
H35B H 0.209216 0.682097 0.126077 0.147 Uiso 0.519(3) 1 calc R U P A 2
C34 C 0.2725(11) 0.7764(11) 0.1891(5) 0.128(4) Uani 0.519(3) 1 d . . P A 2
H34A H 0.310923 0.714159 0.203736 0.153 Uiso 0.519(3) 1 calc R U P A 2
H34B H 0.222203 0.794160 0.216080 0.153 Uiso 0.519(3) 1 calc R U P A 2
C37 C 0.355(2) 0.8740(16) 0.1215(8) 0.179(12) Uani 0.519(3) 1 d . . P A 2
H37A H 0.426586 0.866357 0.116730 0.215 Uiso 0.519(3) 1 calc R U P A 2
H37B H 0.333499 0.943967 0.106220 0.215 Uiso 0.519(3) 1 calc R U P A 2
C36 C 0.2989(17) 0.789(2) 0.0876(8) 0.190(15) Uani 0.519(3) 1 d . . P A 2
H36A H 0.342554 0.729963 0.078394 0.228 Uiso 0.519(3) 1 calc R U P A 2
H36B H 0.264586 0.817281 0.051805 0.228 Uiso 0.519(3) 1 calc R U P A 2

loop_
_atom_site_aniso_label
_atom_site_aniso_U_11
_atom_site_aniso_U_22
_atom_site_aniso_U_33
_atom_site_aniso_U_23
_atom_site_aniso_U_13
_atom_site_aniso_U_12
Cl1 0.108(2) 0.080(2) 0.180(4) -0.031(2) 0.022(2) -0.011(2)
Cl2 0.0819(14) 0.099(2) 0.0834(14) 0.0016(12) 0.0175(10) -0.0079(13)
Cl3 0.0794(16) 0.093(2) 0.0756(15) -0.0081(15) 0.0091(12) 0.0005(15)
S1 0.0766(6) 0.0753(8) 0.0753(6) -0.0105(5) 0.0131(5) -0.0007(6)
O2 0.0922(18) 0.0657(18) 0.0517(13) -0.0020(12) 0.0013(12) 0.0026(14)
O5 0.0737(15) 0.0696(18) 0.0559(13) 0.0015(11) 0.0136(11) -0.0007(13)
O8 0.0911(17) 0.0651(17) 0.0553(13) -0.0090(12) 0.0123(12) -0.0058(14)
O11 0.0852(17) 0.085(2) 0.0521(13) 0.0091(13) 0.0007(11) -0.0072(15)
O14 0.0890(17) 0.083(2) 0.0532(13) 0.0045(12) 0.0107(12) -0.0076(15)
O15 0.0888(17) 0.0600(18) 0.0580(13) 0.0049(13) 0.0055(12) -0.0083(14)
O16 0.0900(18) 0.095(2) 0.0765(16) -0.0319(15) 0.0227(14) -0.0089(16)
O17 0.0842(18) 0.087(2) 0.108(2) 0.0143(17) 0.0035(16) 0.0107(17)
N1 0.083(2) 0.072(2) 0.0575(16) -0.0130(15) 0.0079(14) -0.0123(18)
N3 0.0721(18) 0.072(2) 0.0494(14) -0.0010(14) 0.0059(13) 0.0045(17)
N6 0.0724(18) 0.063(2) 0.0528(15) 0.0019(14) 0.0108(13) 0.0020(16)
N9 0.0750(18) 0.061(2) 0.0481(14) 0.0007(14) 0.0084(13) -0.0002(16)
N12 0.0719(19) 0.067(2) 0.0485(14) 0.0036(13) 0.0042(13) -0.0088(16)
C1 0.079(2) 0.070(3) 0.0551(18) -0.0066(18) 0.0012(17) 0.004(2)
C2 0.073(2) 0.062(3) 0.0552(19) -0.0027(17) 0.0076(16) 0.001(2)
C4 0.065(2) 0.079(3) 0.0590(19) -0.0041(18) 0.0101(16) 0.001(2)
C5 0.067(2) 0.060(3) 0.061(2) 0.0015(17) 0.0077(17) 0.0018(19)
C7 0.076(2) 0.054(2) 0.0589(19) -0.0031(17) 0.0114(16) -0.0036(19)
C8 0.070(2) 0.061(3) 0.0548(19) 0.0018(18) 0.0106(16) -0.0072(19)
C10 0.073(2) 0.057(2) 0.0519(17) 0.0005(16) 0.0017(15) -0.0031(18)
C11 0.078(2) 0.057(2) 0.0551(19) -0.0011(17) 0.0055(17) -0.0042(19)
C13 0.072(2) 0.065(3) 0.0572(18) 0.0017(18) 0.0050(16) -0.0062(19)
C14 0.071(2) 0.070(3) 0.057(2) 0.002(2) 0.0069(16) -0.011(2)
C15 0.079(3) 0.097(4) 0.079(2) -0.012(2) 0.006(2) 0.018(2)
C16 0.101(3) 0.081(3) 0.064(2) -0.011(2) -0.001(2) 0.005(3)
C17 0.082(3) 0.119(4) 0.068(2) -0.011(2) -0.0002(19) 0.028(3)
C18 0.085(3) 0.097(4) 0.087(3) -0.022(2) 0.018(2) -0.023(3)
C19 0.081(2) 0.069(3) 0.0615(19) 0.0013(19) 0.0106(18) -0.009(2)
C20 0.091(3) 0.058(3) 0.077(2) -0.002(2) 0.018(2) 0.001(2)
C21 0.075(2) 0.076(3) 0.065(2) 0.000(2) -0.0012(18) -0.005(2)
C22 0.088(3) 0.066(3) 0.063(2) -0.0011(19) -0.0002(18) 0.003(2)
C23 0.075(2) 0.079(3) 0.065(2) 0.0066(19) 0.0009(18) -0.006(2)
C24 0.082(3) 0.069(3) 0.070(2) 0.001(2) 0.0084(19) -0.002(2)
C25 0.073(2) 0.060(3) 0.064(2) -0.0068(18) 0.0122(17) -0.0017(19)
C26 0.085(3) 0.080(3) 0.066(2) -0.003(2) 0.0101(19) 0.000(2)
C27 0.107(3) 0.068(3) 0.072(2) 0.003(2) 0.028(2) -0.002(2)
C28 0.088(3) 0.058(3) 0.090(3) 0.005(2) 0.022(2) -0.001(2)
C29 0.077(3) 0.092(4) 0.084(3) -0.001(2) 0.008(2) -0.005(2)
C30 0.082(3) 0.089(3) 0.071(2) -0.008(2) 0.010(2) -0.009(2)
C31 0.091(3) 0.084(4) 0.127(4) 0.018(3) 0.035(3) 0.000(3)
C32 0.096(3) 0.064(3) 0.070(2) 0.011(2) 0.008(2) -0.009(2)
C33 0.112(9) 0.066(9) 0.045(6) -0.004(6) -0.006(5) -0.034(7)
O38 0.191(8) 0.135(7) 0.096(5) -0.010(5) -0.022(5) -0.015(7)
C35 0.120(8) 0.115(10) 0.132(9) -0.023(7) 0.000(7) 0.008(7)
C34 0.159(11) 0.113(10) 0.106(8) -0.006(7) -0.015(7) -0.032(8)
C37 0.29(4) 0.153(16) 0.108(16) -0.062(12) 0.088(19) -0.06(2)
C36 0.19(2) 0.28(4) 0.107(11) -0.05(2) 0.023(11) -0.17(3)

loop_
_atom_type_symbol
_atom_type_description
_atom_type_scat_dispersion_real
_atom_type_scat_dispersion_imag
_atom_type_scat_source
C C 0.0181 0.0091
;
International Tables for Crystallography
(Vol. C, Tables 4.2.6.8 and 6.1.1.4)
;
H H 0.0000 0.0000
;
International Tables for Crystallography
(Vol. C, Table 6.1.1.4)
;
N N 0.0311 0.0180
;
International Tables for Crystallography
(Vol. C, Tables 4.2.6.8 and 6.1.1.4)
;
O O 0.0492 0.0322
;
International Tables for Crystallography
(Vol. C, Tables 4.2.6.8 and 6.1.1.4)
;
S S 0.3331 0.5567
;
International Tables for Crystallography
(Vol. C, Tables 4.2.6.8 and 6.1.1.4)
;
Cl Cl 0.3639 0.7018
;
International Tables for Crystallography
(Vol. C, Tables 4.2.6.8 and 6.1.1.4)
;

loop_
_geom_angle_atom_site_label_1
_geom_angle_atom_site_label_2
_geom_angle_atom_site_label_3
_geom_angle
_geom_angle_site_symmetry_1
_geom_angle_site_symmetry_3
_geom_angle_publ_flag
O17 S1 O16 120.3(2) . . ?
O17 S1 N1 107.01(18) . . ?
O16 S1 N1 107.17(17) . . ?
O17 S1 C25 105.02(18) . . ?
O16 S1 C25 108.54(17) . . ?
N1 S1 C25 108.36(18) . . ?
C14 O15 C32 115.3(3) . . ?
C1 N1 S1 125.5(2) . . ?
C1 N1 H1 117.3 . . ?
S1 N1 H1 117.3 . . ?
C2 N3 C4 122.4(3) . . ?
C2 N3 H3 118.8 . . ?
C4 N3 H3 118.8 . . ?
C5 N6 C7 122.7(3) . . ?
C5 N6 H6 118.7 . . ?
C7 N6 H6 118.7 . . ?
C8 N9 C10 123.4(3) . . ?
C8 N9 H9 118.3 . . ?
C10 N9 H9 118.3 . . ?
C11 N12 C13 121.2(3) . . ?
C11 N12 H12 119.4 . . ?
C13 N12 H12 119.4 . . ?
N1 C1 C15 113.8(3) . . ?
N1 C1 C16 106.4(3) . . ?
C15 C1 C16 110.0(3) . . ?
N1 C1 C2 110.1(3) . . ?
C15 C1 C2 110.2(3) . . ?
C16 C1 C2 106.1(3) . . ?
O2 C2 N3 121.5(3) . . ?
O2 C2 C1 121.3(3) . . ?
N3 C2 C1 117.2(3) . . ?
N3 C4 C18 109.9(3) . . ?
N3 C4 C17 108.2(3) . . ?
C18 C4 C17 111.3(4) . . ?
N3 C4 C5 110.3(3) . . ?
C18 C4 C5 109.8(3) . . ?
C17 C4 C5 107.3(3) . . ?
O5 C5 N6 121.2(3) . . ?
O5 C5 C4 121.5(3) . . ?
N6 C5 C4 117.2(3) . . ?
N6 C7 C20 110.3(3) . . ?
N6 C7 C19 106.8(3) . . ?
C20 C7 C19 109.9(3) . . ?
N6 C7 C8 110.7(3) . . ?
C20 C7 C8 110.8(3) . . ?
C19 C7 C8 108.3(3) . . ?
O8 C8 N9 122.7(3) . . ?
O8 C8 C7 120.4(4) . . ?
N9 C8 C7 116.8(3) . . ?
N9 C10 C22 107.8(3) . . ?
N9 C10 C11 111.0(3) . . ?
C22 C10 C11 107.2(3) . . ?
N9 C10 C21 111.7(3) . . ?
C22 C10 C21 109.6(3) . . ?
C11 C10 C21 109.5(3) . . ?
O11 C11 N12 121.1(3) . . ?
O11 C11 C10 120.1(3) . . ?
N12 C11 C10 118.7(3) . . ?
N12 C13 C24 108.8(3) . . ?
N12 C13 C14 110.4(3) . . ?
C24 C13 C14 110.5(3) . . ?
N12 C13 C23 107.9(3) . . ?
C24 C13 C23 111.8(3) . . ?
C14 C13 C23 107.5(3) . . ?
O14 C14 O15 123.4(3) . . ?
O14 C14 C13 124.5(4) . . ?
O15 C14 C13 111.7(3) . . ?
C1 C15 H15A 109.5 . . ?
C1 C15 H15B 109.5 . . ?
H15A C15 H15B 109.5 . . ?
C1 C15 H15C 109.5 . . ?
H15A C15 H15C 109.5 . . ?
H15B C15 H15C 109.5 . . ?
C1 C16 H16A 109.5 . . ?
C1 C16 H16B 109.5 . . ?
H16A C16 H16B 109.5 . . ?
C1 C16 H16C 109.5 . . ?
H16A C16 H16C 109.5 . . ?
H16B C16 H16C 109.5 . . ?
C4 C17 H17A 109.5 . . ?
C4 C17 H17B 109.5 . . ?
H17A C17 H17B 109.5 . . ?
C4 C17 H17C 109.5 . . ?
H17A C17 H17C 109.5 . . ?
H17B C17 H17C 109.5 . . ?
C4 C18 H18A 109.5 . . ?
C4 C18 H18B 109.5 . . ?
H18A C18 H18B 109.5 . . ?
C4 C18 H18C 109.5 . . ?
H18A C18 H18C 109.5 . . ?
H18B C18 H18C 109.5 . . ?
C7 C19 H19A 109.5 . . ?
C7 C19 H19B 109.5 . . ?
H19A C19 H19B 109.5 . . ?
C7 C19 H19C 109.5 . . ?
H19A C19 H19C 109.5 . . ?
H19B C19 H19C 109.5 . . ?
C7 C20 H20A 109.5 . . ?
C7 C20 H20B 109.5 . . ?
H20A C20 H20B 109.5 . . ?
C7 C20 H20C 109.5 . . ?
H20A C20 H20C 109.5 . . ?
H20B C20 H20C 109.5 . . ?
C10 C21 H21A 109.5 . . ?
C10 C21 H21B 109.5 . . ?
H21A C21 H21B 109.5 . . ?
C10 C21 H21C 109.5 . . ?
H21A C21 H21C 109.5 . . ?
H21B C21 H21C 109.5 . . ?
C10 C22 H22A 109.5 . . ?
C10 C22 H22B 109.5 . . ?
H22A C22 H22B 109.5 . . ?
C10 C22 H22C 109.5 . . ?
H22A C22 H22C 109.5 . . ?
H22B C22 H22C 109.5 . . ?
C13 C23 H23A 109.5 . . ?
C13 C23 H23B 109.5 . . ?
H23A C23 H23B 109.5 . . ?
C13 C23 H23C 109.5 . . ?
H23A C23 H23C 109.5 . . ?
H23B C23 H23C 109.5 . . ?
C13 C24 H24A 109.5 . . ?
C13 C24 H24B 109.5 . . ?
H24A C24 H24B 109.5 . . ?
C13 C24 H24C 109.5 . . ?
H24A C24 H24C 109.5 . . ?
H24B C24 H24C 109.5 . . ?
C26 C25 C30 119.6(4) . . ?
C26 C25 S1 119.0(3) . . ?
C30 C25 S1 121.4(3) . . ?
C25 C26 C27 119.9(4) . . ?
C25 C26 H26 120.1 . . ?
C27 C26 H26 120.1 . . ?
C26 C27 C28 121.6(4) . . ?
C26 C27 H27 119.2 . . ?
C28 C27 H27 119.2 . . ?
C29 C28 C27 117.4(4) . . ?
C29 C28 C31 122.0(4) . . ?
C27 C28 C31 120.6(4) . . ?
C28 C29 C30 122.5(4) . . ?
C28 C29 H29 118.8 . . ?
C30 C29 H29 118.8 . . ?
C25 C30 C29 118.9(4) . . ?
C25 C30 H30 120.5 . . ?
C29 C30 H30 120.5 . . ?
C28 C31 H31A 109.5 . . ?
C28 C31 H31B 109.5 . . ?
H31A C31 H31B 109.5 . . ?
C28 C31 H31C 109.5 . . ?
H31A C31 H31C 109.5 . . ?
H31B C31 H31C 109.5 . . ?
O15 C32 H32A 109.5 . . ?
O15 C32 H32B 109.5 . . ?
H32A C32 H32B 109.5 . . ?
O15 C32 H32C 109.5 . . ?
H32A C32 H32C 109.5 . . ?
H32B C32 H32C 109.5 . . ?
Cl1 C33 Cl3 114.2(9) . . ?
Cl1 C33 Cl2 109.6(8) . . ?
Cl3 C33 Cl2 109.6(7) . . ?
Cl1 C33 H33 107.7 . . ?
Cl3 C33 H33 107.7 . . ?
Cl2 C33 H33 107.7 . . ?
C37 O38 C34 108.3(11) . . ?
C34 C35 C36 109.0(12) . . ?
C34 C35 H35A 109.9 . . ?
C36 C35 H35A 109.9 . . ?
C34 C35 H35B 109.9 . . ?
C36 C35 H35B 109.9 . . ?
H35A C35 H35B 108.3 . . ?
C35 C34 O38 102.1(10) . . ?
C35 C34 H34A 111.4 . . ?
O38 C34 H34A 111.4 . . ?
C35 C34 H34B 111.4 . . ?
O38 C34 H34B 111.4 . . ?
H34A C34 H34B 109.2 . . ?
O38 C37 C36 111.8(16) . . ?
O38 C37 H37A 109.3 . . ?
C36 C37 H37A 109.3 . . ?
O38 C37 H37B 109.3 . . ?
C36 C37 H37B 109.3 . . ?
H37A C37 H37B 107.9 . . ?
C37 C36 C35 99.4(16) . . ?
C37 C36 H36A 111.9 . . ?
C35 C36 H36A 111.9 . . ?
C37 C36 H36B 111.9 . . ?
C35 C36 H36B 111.9 . . ?
H36A C36 H36B 109.6 . . ?

loop_
_geom_bond_atom_site_label_1
_geom_bond_atom_site_label_2
_geom_bond_distance
_geom_bond_site_symmetry_2
_geom_bond_publ_flag
Cl1 C33 1.688(14) . ?
Cl2 C33 1.804(15) . ?
Cl3 C33 1.721(13) . ?
S1 O17 1.434(3) . ?
S1 O16 1.437(3) . ?
S1 N1 1.598(3) . ?
S1 C25 1.767(4) . ?
O2 C2 1.225(4) . ?
O5 C5 1.232(4) . ?
O8 C8 1.229(4) . ?
O11 C11 1.236(4) . ?
O14 C14 1.214(4) . ?
O15 C14 1.333(4) . ?
O15 C32 1.447(4) . ?
N1 C1 1.471(5) . ?
N1 H1 0.8600 . ?
N3 C2 1.346(5) . ?
N3 C4 1.460(4) . ?
N3 H3 0.8600 . ?
N6 C5 1.354(5) . ?
N6 C7 1.477(4) . ?
N6 H6 0.8600 . ?
N9 C8 1.348(5) . ?
N9 C10 1.461(4) . ?
N9 H9 0.8600 . ?
N12 C11 1.338(5) . ?
N12 C13 1.467(4) . ?
N12 H12 0.8600 . ?
C1 C15 1.519(6) . ?
C1 C16 1.529(6) . ?
C1 C2 1.532(5) . ?
C4 C18 1.525(6) . ?
C4 C17 1.525(6) . ?
C4 C5 1.526(5) . ?
C7 C20 1.517(5) . ?
C7 C19 1.526(5) . ?
C7 C8 1.535(5) . ?
C10 C22 1.524(5) . ?
C10 C11 1.530(5) . ?
C10 C21 1.535(5) . ?
C13 C24 1.522(5) . ?
C13 C14 1.525(5) . ?
C13 C23 1.530(5) . ?
C15 H15A 0.9600 . ?
C15 H15B 0.9600 . ?
C15 H15C 0.9600 . ?
C16 H16A 0.9600 . ?
C16 H16B 0.9600 . ?
C16 H16C 0.9600 . ?
C17 H17A 0.9600 . ?
C17 H17B 0.9600 . ?
C17 H17C 0.9600 . ?
C18 H18A 0.9600 . ?
C18 H18B 0.9600 . ?
C18 H18C 0.9600 . ?
C19 H19A 0.9600 . ?
C19 H19B 0.9600 . ?
C19 H19C 0.9600 . ?
C20 H20A 0.9600 . ?
C20 H20B 0.9600 . ?
C20 H20C 0.9600 . ?
C21 H21A 0.9600 . ?
C21 H21B 0.9600 . ?
C21 H21C 0.9600 . ?
C22 H22A 0.9600 . ?
C22 H22B 0.9600 . ?
C22 H22C 0.9600 . ?
C23 H23A 0.9600 . ?
C23 H23B 0.9600 . ?
C23 H23C 0.9600 . ?
C24 H24A 0.9600 . ?
C24 H24B 0.9600 . ?
C24 H24C 0.9600 . ?
C25 C26 1.378(5) . ?
C25 C30 1.379(6) . ?
C26 C27 1.382(6) . ?
C26 H26 0.9300 . ?
C27 C28 1.386(6) . ?
C27 H27 0.9300 . ?
C28 C29 1.358(6) . ?
C28 C31 1.502(6) . ?
C29 C30 1.398(6) . ?
C29 H29 0.9300 . ?
C30 H30 0.9300 . ?
C31 H31A 0.9600 . ?
C31 H31B 0.9600 . ?
C31 H31C 0.9600 . ?
C32 H32A 0.9600 . ?
C32 H32B 0.9600 . ?
C32 H32C 0.9600 . ?
C33 H33 0.9800 . ?
O38 C37 1.372(16) . ?
O38 C34 1.473(14) . ?
C35 C34 1.438(14) . ?
C35 C36 1.48(2) . ?
C35 H35A 0.9700 . ?
C35 H35B 0.9700 . ?
C34 H34A 0.9700 . ?
C34 H34B 0.9700 . ?
C37 C36 1.47(2) . ?
C37 H37A 0.9700 . ?
C37 H37B 0.9700 . ?
C36 H36A 0.9700 . ?
C36 H36B 0.9700 . ?

loop_
_geom_hbond_atom_site_label_D
_geom_hbond_atom_site_label_H
_geom_hbond_atom_site_label_A
_geom_hbond_distance_DH
_geom_hbond_distance_HA
_geom_hbond_distance_DA
_geom_hbond_angle_DHA
_geom_hbond_site_symmetry_A
_geom_hbond_publ_flag
N1 H1 O11 0.86 1.92 2.761(4) 167.1 4_565 yes
N3 H3 O14 0.86 2.50 3.155(4) 133.3 4_565 yes
N6 H6 O16 0.86 2.40 3.194(4) 153.8 . yes
N9 H9 O2 0.86 2.15 2.932(4) 151.6 . yes
N12 H12 O5 0.86 2.24 2.980(4) 144.2 . yes
C15 H15A O16 0.96 2.56 3.162(6) 120.6 . yes
C16 H16A Cl3^a 0.96 2.89 3.663(6) 138.2 1_545 yes
C18 H18A O2 0.96 2.54 3.098(5) 117.2 . yes
C18 H18C Cl2^a 0.96 2.93 3.864(5) 163.9 2_545 yes
C20 H20A O5 0.96 2.52 3.086(5) 117.8 . yes
C21 H21A O8 0.96 2.46 3.038(5) 118.2 . yes
C21 H21B Cl3^a 0.96 2.89 3.772(5) 154.0 2_645 yes
C22 H22B O2 0.96 2.58 3.176(4) 120.4 . yes
C23 H23B O5 0.96 2.59 3.333(4) 134.1 . yes
C24 H24B O11 0.96 2.65 3.165(5) 113.9 . yes
C32 H32B O17 0.96 2.38 3.287(5) 156.7 4_566 yes

loop_
_geom_torsion_atom_site_label_1
_geom_torsion_atom_site_label_2
_geom_torsion_atom_site_label_3
_geom_torsion_atom_site_label_4
_geom_torsion
_geom_torsion_site_symmetry_1
_geom_torsion_site_symmetry_2
_geom_torsion_site_symmetry_3
_geom_torsion_site_symmetry_4
_geom_torsion_publ_flag
O17 S1 N1 C1 -151.3(3) . . . . ?
O16 S1 N1 C1 -21.0(4) . . . . ?
C25 S1 N1 C1 95.9(3) . . . . ?
S1 N1 C1 C15 -54.0(4) . . . . ?
S1 N1 C1 C16 -175.2(3) . . . . ?
S1 N1 C1 C2 70.2(4) . . . . ?
C4 N3 C2 O2 -5.7(6) . . . . ?
C4 N3 C2 C1 172.5(3) . . . . ?
N1 C1 C2 O2 -151.7(3) . . . . ?
C15 C1 C2 O2 -25.4(5) . . . . ?
C16 C1 C2 O2 93.6(4) . . . . ?
N1 C1 C2 N3 30.1(4) . . . . ?
C15 C1 C2 N3 156.4(4) . . . . ?
C16 C1 C2 N3 -84.6(4) . . . . ?
C2 N3 C4 C18 -67.7(4) . . . . ?
C2 N3 C4 C17 170.6(4) . . . . ?
C2 N3 C4 C5 53.5(5) . . . . ?
C7 N6 C5 O5 -0.2(5) . . . . ?
C7 N6 C5 C4 176.3(3) . . . . ?
N3 C4 C5 O5 -149.0(3) . . . . ?
C18 C4 C5 O5 -27.8(5) . . . . ?
C17 C4 C5 O5 93.3(4) . . . . ?
N3 C4 C5 N6 34.5(5) . . . . ?
C18 C4 C5 N6 155.7(3) . . . . ?
C17 C4 C5 N6 -83.3(4) . . . . ?
C5 N6 C7 C20 -68.3(4) . . . . ?
C5 N6 C7 C19 172.3(3) . . . . ?
C5 N6 C7 C8 54.6(4) . . . . ?
C10 N9 C8 O8 0.9(5) . . . . ?
C10 N9 C8 C7 177.0(3) . . . . ?
N6 C7 C8 O8 -149.7(3) . . . . ?
C20 C7 C8 O8 -27.1(5) . . . . ?
C19 C7 C8 O8 93.5(4) . . . . ?
N6 C7 C8 N9 34.1(4) . . . . ?
C20 C7 C8 N9 156.7(3) . . . . ?
C19 C7 C8 N9 -82.7(4) . . . . ?
C8 N9 C10 C22 177.2(3) . . . . ?
C8 N9 C10 C11 60.1(4) . . . . ?
C8 N9 C10 C21 -62.3(4) . . . . ?
C13 N12 C11 O11 13.4(5) . . . . ?
C13 N12 C11 C10 -170.5(3) . . . . ?
N9 C10 C11 O11 -156.7(3) . . . . ?
C22 C10 C11 O11 85.9(4) . . . . ?
C21 C10 C11 O11 -33.0(5) . . . . ?
N9 C10 C11 N12 27.2(5) . . . . ?
C22 C10 C11 N12 -90.3(4) . . . . ?
C21 C10 C11 N12 150.9(3) . . . . ?
C11 N12 C13 C24 70.5(4) . . . . ?
C11 N12 C13 C14 -50.9(4) . . . . ?
C11 N12 C13 C23 -168.0(3) . . . . ?
C32 O15 C14 O14 -1.4(5) . . . . ?
C32 O15 C14 C13 -175.3(3) . . . . ?
N12 C13 C14 O14 134.2(4) . . . . ?
C24 C13 C14 O14 13.7(5) . . . . ?
C23 C13 C14 O14 -108.4(4) . . . . ?
N12 C13 C14 O15 -52.0(4) . . . . ?
C24 C13 C14 O15 -172.4(3) . . . . ?
C23 C13 C14 O15 65.5(4) . . . . ?
O17 S1 C25 C26 -37.6(4) . . . . ?
O16 S1 C25 C26 -167.4(3) . . . . ?
N1 S1 C25 C26 76.5(4) . . . . ?
O17 S1 C25 C30 141.3(4) . . . . ?
O16 S1 C25 C30 11.5(4) . . . . ?
N1 S1 C25 C30 -104.6(4) . . . . ?
C30 C25 C26 C27 -1.8(6) . . . . ?
S1 C25 C26 C27 177.2(3) . . . . ?
C25 C26 C27 C28 -0.1(7) . . . . ?
C26 C27 C28 C29 1.7(7) . . . . ?
C26 C27 C28 C31 -176.4(4) . . . . ?
C27 C28 C29 C30 -1.4(7) . . . . ?
C31 C28 C29 C30 176.6(4) . . . . ?
C26 C25 C30 C29 2.0(6) . . . . ?
S1 C25 C30 C29 -176.9(3) . . . . ?
C28 C29 C30 C25 -0.5(7) . . . . ?
C36 C35 C34 O38 30.7(19) . . . . ?
C37 O38 C34 C35 -19.5(18) . . . . ?
C34 O38 C37 C36 2(3) . . . . ?
O38 C37 C36 C35 16(3) . . . . ?
C34 C35 C36 C37 -29(3) . . . . ?
